data_4132617
loop_
_publ_author_name
'Tanushi, Akira'
'Radosevich, Alexander T.'

_publ_section_title
;
 Insertion of a Nontrigonal Phosphorus Ligand into a Transition
 Metal-Hydride: Direct Access to a Metallohydrophosphorane.
;
_journal_issue 26
_journal_name_full 'Journal of the American Chemical Society'
_journal_page_first 8114
_journal_page_last 8118
_journal_paper_doi 10.1021/jacs.8b05156
_journal_volume 140
_journal_year 2018
_chemical_formula_sum 'C41 H32 Cl N5 O P2 Ru'
_chemical_formula_weight 809.17
_space_group_crystal_system monoclinic
_space_group_IT_number 14
_space_group_name_Hall '-P 2ybc'
_space_group_name_H-M_alt 'P 1 21/c 1'
_atom_sites_solution_hydrogens mixed
_atom_sites_solution_primary direct
_atom_sites_solution_secondary difmap
_audit_creation_method SHELXL-2016/6
_cell_angle_alpha 90
_cell_angle_beta 96.7742(11)
_cell_angle_gamma 90
_cell_formula_units_Z 12
_cell_length_a 11.6372(4)
_cell_length_b 44.6425(16)
_cell_length_c 20.0826(7)
_cell_measurement_reflns_used 9583
_cell_measurement_temperature 100(2)
_cell_measurement_theta_max 36.88
_cell_measurement_theta_min 2.46
_cell_volume 10360.3(6)
_computing_cell_refinement 'SAINT 8.38A (Bruker-AXS, 2017)'
_computing_data_collection 'APEX3 v2017.3.0 (Bruker-AXS, 2017)'
_computing_data_reduction 'SAINT 8.38A (Bruker-AXS, 2017)'
_computing_molecular_graphics 'Bruker SHELXTL'
_computing_publication_material 'Bruker SHELXTL'
_computing_structure_refinement 'SHELXL-2015 (Sheldrick, 2015)'
_computing_structure_solution 'SHELXT-2015 (Sheldrick, 2015)'
_diffrn_ambient_temperature 100(2)
_diffrn_detector_area_resol_mean 7.4
_diffrn_measured_fraction_theta_full 0.999
_diffrn_measured_fraction_theta_max 0.997
_diffrn_measurement_device_type 'Bruker Photon2 CPAD'
_diffrn_measurement_method '\f and \w scans'
_diffrn_radiation_monochromator 'Incoatec I\mS multilayer optics'
_diffrn_radiation_source 'I\mS micro-focus sealed tube'
_diffrn_radiation_type MoK\a
_diffrn_radiation_wavelength 0.71073
_diffrn_reflns_av_R_equivalents 0.0912
_diffrn_reflns_av_unetI/netI 0.0496
_diffrn_reflns_Laue_measured_fraction_full 0.999
_diffrn_reflns_Laue_measured_fraction_max 0.997
_diffrn_reflns_limit_h_max 18
_diffrn_reflns_limit_h_min -20
_diffrn_reflns_limit_k_max 77
_diffrn_reflns_limit_k_min -76
_diffrn_reflns_limit_l_max 34
_diffrn_reflns_limit_l_min -34
_diffrn_reflns_number 702712
_diffrn_reflns_point_group_measured_fraction_full 0.999
_diffrn_reflns_point_group_measured_fraction_max 0.997
_diffrn_reflns_theta_full 25.242
_diffrn_reflns_theta_max 37.825
_diffrn_reflns_theta_min 1.983
_diffrn_source 'I\mS micro-focus sealed tube, multilayer optics'
_exptl_absorpt_coefficient_mu 0.667
_exptl_absorpt_correction_type none
_exptl_crystal_colour yellow
_exptl_crystal_density_diffrn 1.556
_exptl_crystal_density_meas ?
_exptl_crystal_description plate
_exptl_crystal_F_000 4944
_exptl_crystal_size_max 0.220
_exptl_crystal_size_mid 0.100
_exptl_crystal_size_min 0.060
_refine_diff_density_max 1.860
_refine_diff_density_min -1.863
_refine_diff_density_rms 0.118
_refine_ls_extinction_method none
_refine_ls_goodness_of_fit_ref 1.014
_refine_ls_hydrogen_treatment mixed
_refine_ls_matrix_type full
_refine_ls_number_parameters 1505
_refine_ls_number_reflns 55583
_refine_ls_number_restraints 946
_refine_ls_restrained_S_all 1.008
_refine_ls_R_factor_all 0.0806
_refine_ls_R_factor_gt 0.0436
_refine_ls_shift/su_max 0.006
_refine_ls_shift/su_mean 0.000
_refine_ls_structure_factor_coef Fsqd
_refine_ls_weighting_details 'w=1/[\s^2^(Fo^2^)+(0.0487P)^2^+8.7295P] where P=(Fo^2^+2Fc^2^)/3'
_refine_ls_weighting_scheme calc
_refine_ls_wR_factor_gt 0.0960
_refine_ls_wR_factor_ref 0.1143
_reflns_Friedel_coverage 0.000
_reflns_number_gt 39715
_reflns_number_total 55583
_reflns_threshold_expression 'I > 2\s(I)'
_cod_data_source_file ja8b05156_si_004.cif
_cod_data_source_block Ru8
_cod_depositor_comments
;
The following automatic conversions were performed:

data item '_exptl_crystal_density_meas' value 'not measured' was
changed to '?' -- the value is perceived as not measured.

Automatic conversion script
Id: cif_fix_values 6909 2019-04-08 15:41:33Z antanas 
;
_cod_original_sg_symbol_H-M 'P 21/c'
_cod_database_code 4132617
_shelx_shelxl_version_number 2016/6
_shelx_space_group_comment
; 
The symmetry employed for this shelxl refinement is uniquely defined 
by the following loop, which should always be used as a source of 
symmetry information in preference to the above space-group names. 
They are only intended as comments. 
;
_shelx_estimated_absorpt_t_min 0.867
_shelx_estimated_absorpt_t_max 0.961

loop_
_space_group_symop_operation_xyz
'x, y, z'
'-x, y+1/2, -z+1/2'
'-x, -y, -z'
'x, -y-1/2, z-1/2'

loop_
_atom_site_label
_atom_site_type_symbol
_atom_site_fract_x
_atom_site_fract_y
_atom_site_fract_z
_atom_site_U_iso_or_equiv
_atom_site_adp_type
_atom_site_occupancy
_atom_site_site_symmetry_order
_atom_site_calc_flag
_atom_site_refinement_flags_posn
_atom_site_refinement_flags_adp
_atom_site_refinement_flags_occupancy
_atom_site_disorder_assembly
_atom_site_disorder_group
Ru1 Ru 0.29619(2) 0.72071(2) 0.60989(2) 0.01310(2) Uani 1 1 d . . . . .
P11 P 0.47105(3) 0.70608(2) 0.58320(2) 0.01430(7) Uani 1 1 d D . . . .
H1P H 0.4582(18) 0.6783(4) 0.5550(10) 0.017 Uiso 1 1 d D U . . .
N12 N 0.61182(12) 0.71809(3) 0.58473(7) 0.0171(2) Uani 1 1 d . . . . .
N13 N 0.51765(12) 0.68963(3) 0.66500(7) 0.0174(2) Uani 1 1 d . . . . .
N14 N 0.44655(12) 0.72101(3) 0.49766(7) 0.0161(2) Uani 1 1 d . . . . .
C21 C 0.62883(14) 0.69721(4) 0.69248(8) 0.0161(3) Uani 1 1 d . . . . .
C22 C 0.68497(15) 0.69123(4) 0.75600(8) 0.0204(3) Uani 1 1 d . . . . .
H22 H 0.647955 0.679822 0.787247 0.024 Uiso 1 1 calc R U . . .
C23 C 0.79691(16) 0.70231(5) 0.77314(9) 0.0240(3) Uani 1 1 d . . . . .
H23 H 0.837212 0.697862 0.815925 0.029 Uiso 1 1 calc R U . . .
C24 C 0.84958(15) 0.71969(4) 0.72842(9) 0.0226(3) Uani 1 1 d . . . . .
H24 H 0.925605 0.727085 0.740916 0.027 Uiso 1 1 calc R U . . .
C25 C 0.79232(14) 0.72650(4) 0.66505(9) 0.0199(3) Uani 1 1 d . . . . .
H25 H 0.827765 0.739072 0.635221 0.024 Uiso 1 1 calc R U . . .
C26 C 0.68313(14) 0.71465(4) 0.64633(8) 0.0168(3) Uani 1 1 d . . . . .
C31 C 0.64453(14) 0.72697(4) 0.52210(8) 0.0170(3) Uani 1 1 d . . . . .
C32 C 0.75535(15) 0.73253(4) 0.50593(9) 0.0215(3) Uani 1 1 d . . . . .
H32 H 0.820720 0.729826 0.538450 0.026 Uiso 1 1 calc R U . . .
C33 C 0.76933(16) 0.74213(5) 0.44132(10) 0.0249(4) Uani 1 1 d . . . . .
H33 H 0.844926 0.745820 0.429812 0.030 Uiso 1 1 calc R U . . .
C34 C 0.67444(17) 0.74637(4) 0.39361(9) 0.0229(3) Uani 1 1 d . . . . .
H34 H 0.685258 0.753875 0.350523 0.027 Uiso 1 1 calc R U . . .
C35 C 0.56318(16) 0.73969(4) 0.40855(8) 0.0193(3) Uani 1 1 d . . . . .
H35 H 0.498239 0.742379 0.375732 0.023 Uiso 1 1 calc R U . . .
C36 C 0.54857(14) 0.72904(4) 0.47196(8) 0.0159(3) Uani 1 1 d . . . . .
N41 N 0.26560(12) 0.70262(3) 0.50726(7) 0.0163(2) Uani 1 1 d . . . . .
C42 C 0.17039(15) 0.68722(4) 0.48252(9) 0.0215(3) Uani 1 1 d . . . . .
H42 H 0.114869 0.682458 0.511966 0.026 Uiso 1 1 calc R U . . .
C43 C 0.14947(16) 0.67802(4) 0.41667(10) 0.0254(4) Uani 1 1 d . . . . .
H43 H 0.081100 0.667272 0.401070 0.030 Uiso 1 1 calc R U . . .
C44 C 0.23130(16) 0.68490(4) 0.37353(9) 0.0235(3) Uani 1 1 d . . . . .
H44 H 0.218654 0.679041 0.327777 0.028 Uiso 1 1 calc R U . . .
C45 C 0.33032(15) 0.70019(4) 0.39735(8) 0.0193(3) Uani 1 1 d . . . . .
H45 H 0.386467 0.704995 0.368331 0.023 Uiso 1 1 calc R U . . .
C46 C 0.34721(14) 0.70859(4) 0.46519(8) 0.0158(3) Uani 1 1 d . . . . .
N51 N 0.32600(12) 0.67761(3) 0.66001(7) 0.0168(2) Uani 1 1 d . . . . .
C52 C 0.24010(16) 0.65891(4) 0.67303(9) 0.0213(3) Uani 1 1 d . . . . .
H52 H 0.163396 0.663112 0.653570 0.026 Uiso 1 1 calc R U . . .
C53 C 0.25907(17) 0.63404(4) 0.71328(10) 0.0252(4) Uani 1 1 d . . . . .
H53 H 0.196546 0.621440 0.721603 0.030 Uiso 1 1 calc R U . . .
C54 C 0.37103(18) 0.62765(4) 0.74152(10) 0.0260(4) Uani 1 1 d . . . . .
H54 H 0.385719 0.610710 0.769863 0.031 Uiso 1 1 calc R U . . .
C55 C 0.46085(17) 0.64602(4) 0.72824(9) 0.0216(3) Uani 1 1 d . . . . .
H55 H 0.537974 0.641784 0.746907 0.026 Uiso 1 1 calc R U . . .
C56 C 0.43659(14) 0.67105(4) 0.68678(8) 0.0171(3) Uani 1 1 d . . . . .
P15 P 0.26142(4) 0.76877(2) 0.56503(2) 0.01583(7) Uani 1 1 d . . . . .
C61 C 0.38079(16) 0.79592(4) 0.57500(8) 0.0201(3) Uani 1 1 d . . . . .
C62 C 0.3614(2) 0.82640(4) 0.56230(10) 0.0297(4) Uani 1 1 d . . . . .
H62 H 0.284845 0.833583 0.550652 0.036 Uiso 1 1 calc R U . . .
C63 C 0.4547(3) 0.84631(5) 0.56672(11) 0.0393(6) Uani 1 1 d . . . . .
H63 H 0.441449 0.867013 0.558032 0.047 Uiso 1 1 calc R U . . .
C64 C 0.5658(2) 0.83599(5) 0.58365(11) 0.0393(6) Uani 1 1 d . . . . .
H64 H 0.628762 0.849665 0.587294 0.047 Uiso 1 1 calc R U . . .
C65 C 0.5861(2) 0.80602(5) 0.59529(10) 0.0334(5) Uani 1 1 d . . . . .
H65 H 0.663000 0.798945 0.606039 0.040 Uiso 1 1 calc R U . . .
C66 C 0.49370(17) 0.78603(4) 0.59131(9) 0.0242(3) Uani 1 1 d . . . . .
H66 H 0.508121 0.765362 0.599865 0.029 Uiso 1 1 calc R U . . .
C71 C 0.14693(16) 0.78973(4) 0.60056(9) 0.0203(3) Uani 1 1 d . . . . .
C72 C 0.0698(2) 0.80825(6) 0.56152(11) 0.0370(5) Uani 1 1 d . . . . .
H72 H 0.073052 0.809547 0.514560 0.044 Uiso 1 1 calc R U . . .
C73 C -0.0124(2) 0.82493(6) 0.59088(12) 0.0437(6) Uani 1 1 d . . . . .
H73 H -0.063202 0.837888 0.563895 0.052 Uiso 1 1 calc R U . . .
C74 C -0.0205(2) 0.82279(5) 0.65868(11) 0.0335(5) Uani 1 1 d . . . . .
H74 H -0.078286 0.833649 0.678151 0.040 Uiso 1 1 calc R U . . .
C75 C 0.05602(17) 0.80477(5) 0.69780(10) 0.0249(3) Uani 1 1 d . . . . .
H75 H 0.051993 0.803464 0.744688 0.030 Uiso 1 1 calc R U . . .
C76 C 0.13943(16) 0.78840(4) 0.66897(9) 0.0207(3) Uani 1 1 d . . . . .
H76 H 0.192016 0.776130 0.696607 0.025 Uiso 1 1 calc R U . . .
C81 C 0.21559(14) 0.77016(4) 0.47462(8) 0.0180(3) Uani 1 1 d . . . . .
C82 C 0.11112(16) 0.75715(5) 0.44809(10) 0.0257(4) Uani 1 1 d . . . . .
H82 H 0.061877 0.748324 0.477130 0.031 Uiso 1 1 calc R U . . .
C83 C 0.07901(17) 0.75710(5) 0.37909(10) 0.0293(4) Uani 1 1 d . . . . .
H83 H 0.007457 0.748343 0.361420 0.035 Uiso 1 1 calc R U . . .
C84 C 0.15028(17) 0.76970(5) 0.33563(10) 0.0274(4) Uani 1 1 d . . . . .
H84 H 0.127774 0.769547 0.288593 0.033 Uiso 1 1 calc R U . . .
C85 C 0.25412(17) 0.78245(5) 0.36167(9) 0.0256(4) Uani 1 1 d . . . . .
H85 H 0.303465 0.791072 0.332426 0.031 Uiso 1 1 calc R U . . .
C86 C 0.28671(16) 0.78269(4) 0.43064(9) 0.0219(3) Uani 1 1 d . . . . .
H86 H 0.358325 0.791498 0.448030 0.026 Uiso 1 1 calc R U . . .
C16 C 0.35541(14) 0.73811(4) 0.68942(8) 0.0170(3) Uani 1 1 d . . . . .
O17 O 0.39914(13) 0.74885(3) 0.73810(7) 0.0254(3) Uani 1 1 d . . . . .
Cl1 Cl 0.08625(3) 0.71857(2) 0.62170(2) 0.02099(7) Uani 1 1 d . . . . .
Ru2 Ru 0.27814(2) 0.45228(2) 0.12876(2) 0.01352(2) Uani 1 1 d . . . . .
P111 P 0.45277(4) 0.46122(2) 0.09519(2) 0.01520(7) Uani 1 1 d D . . . .
H2P H 0.4545(19) 0.4900(4) 0.0718(11) 0.018 Uiso 1 1 d D U . . .
N112 N 0.58263(12) 0.44356(3) 0.09022(7) 0.0180(3) Uani 1 1 d . . . . .
N113 N 0.41022(12) 0.44928(3) 0.00829(7) 0.0163(2) Uani 1 1 d . . . . .
N114 N 0.51641(12) 0.47510(3) 0.17644(7) 0.0190(3) Uani 1 1 d . . . . .
C121 C 0.66356(14) 0.44497(4) 0.14878(8) 0.0166(3) Uani 1 1 d . . . . .
C122 C 0.76684(14) 0.42962(4) 0.16279(9) 0.0198(3) Uani 1 1 d . . . . .
H122 H 0.790536 0.415598 0.131553 0.024 Uiso 1 1 calc R U . . .
C123 C 0.83593(15) 0.43496(4) 0.22333(10) 0.0226(3) Uani 1 1 d . . . . .
H123 H 0.908275 0.425019 0.232310 0.027 Uiso 1 1 calc R U . . .
C124 C 0.80085(15) 0.45444(4) 0.27031(9) 0.0233(3) Uani 1 1 d . . . . .
H124 H 0.849505 0.457921 0.310971 0.028 Uiso 1 1 calc R U . . .
C125 C 0.69417(15) 0.46909(4) 0.25850(9) 0.0205(3) Uani 1 1 d . . . . .
H125 H 0.668639 0.481989 0.291398 0.025 Uiso 1 1 calc R U . . .
C126 C 0.62626(14) 0.46442(4) 0.19771(8) 0.0161(3) Uani 1 1 d . . . . .
C131 C 0.60253(14) 0.43505(4) 0.02476(8) 0.0172(3) Uani 1 1 d . . . . .
C132 C 0.70538(16) 0.42521(4) 0.00334(10) 0.0238(3) Uani 1 1 d . . . . .
H132 H 0.773773 0.423879 0.034101 0.029 Uiso 1 1 calc R U . . .
C133 C 0.70727(17) 0.41733(5) -0.06357(10) 0.0272(4) Uani 1 1 d . . . . .
H133 H 0.777552 0.410604 -0.078226 0.033 Uiso 1 1 calc R U . . .
C134 C 0.60887(17) 0.41912(4) -0.10898(9) 0.0244(3) Uani 1 1 d . . . . .
H134 H 0.611357 0.412991 -0.154088 0.029 Uiso 1 1 calc R U . . .
C135 C 0.50547(16) 0.42990(4) -0.08895(9) 0.0205(3) Uani 1 1 d . . . . .
H135 H 0.437795 0.431284 -0.120254 0.025 Uiso 1 1 calc R U . . .
C136 C 0.50293(14) 0.43857(4) -0.02270(8) 0.0170(3) Uani 1 1 d . . . . .
N141 N 0.33423(12) 0.49318(3) 0.18138(7) 0.0171(2) Uani 1 1 d . . . . .
C142 C 0.44979(14) 0.49662(4) 0.20161(8) 0.0172(3) Uani 1 1 d . . . . .
C143 C 0.49162(16) 0.52157(4) 0.23907(9) 0.0213(3) Uani 1 1 d . . . . .
H143 H 0.572080 0.523755 0.252985 0.026 Uiso 1 1 calc R U . . .
C144 C 0.41391(18) 0.54301(4) 0.25551(9) 0.0245(3) Uani 1 1 d . . . . .
H144 H 0.440852 0.560259 0.280323 0.029 Uiso 1 1 calc R U . . .
C145 C 0.29653(17) 0.53926(4) 0.23566(10) 0.0245(3) Uani 1 1 d . . . . .
H145 H 0.242092 0.553569 0.247582 0.029 Uiso 1 1 calc R U . . .
C146 C 0.26044(16) 0.51439(4) 0.19837(9) 0.0210(3) Uani 1 1 d . . . . .
H146 H 0.180198 0.512080 0.183983 0.025 Uiso 1 1 calc R U . . .
N151 N 0.24720(12) 0.47425(3) 0.03064(7) 0.0161(2) Uani 1 1 d . . . . .
C152 C 0.16141(14) 0.49433(4) 0.01436(9) 0.0184(3) Uani 1 1 d . . . . .
H152 H 0.115930 0.500565 0.048144 0.022 Uiso 1 1 calc R U . . .
C153 C 0.13728(15) 0.50609(4) -0.04902(9) 0.0213(3) Uani 1 1 d . . . . .
H153 H 0.076609 0.520233 -0.058732 0.026 Uiso 1 1 calc R U . . .
C154 C 0.20339(15) 0.49690(4) -0.09863(9) 0.0204(3) Uani 1 1 d . . . . .
H154 H 0.185868 0.504049 -0.143223 0.025 Uiso 1 1 calc R U . . .
C155 C 0.29462(15) 0.47735(4) -0.08293(8) 0.0192(3) Uani 1 1 d . . . . .
H155 H 0.341582 0.471379 -0.116211 0.023 Uiso 1 1 calc R U . . .
C156 C 0.31694(14) 0.46642(4) -0.01710(8) 0.0159(3) Uani 1 1 d . . . . .
P115 P 0.21112(4) 0.40789(2) 0.07616(2) 0.01500(7) Uani 1 1 d . . . . .
C161 C 0.08854(15) 0.38955(4) 0.11044(9) 0.0186(3) Uani 1 1 d . . . . .
C162 C -0.00672(17) 0.37786(4) 0.06957(10) 0.0235(3) Uani 1 1 d . . . . .
H162 H -0.016275 0.382011 0.022849 0.028 Uiso 1 1 calc R U . . .
C163 C -0.08791(18) 0.36008(5) 0.09737(11) 0.0295(4) Uani 1 1 d . . . . .
H163 H -0.152519 0.352259 0.069433 0.035 Uiso 1 1 calc R U . . .
C164 C -0.07455(19) 0.35384(4) 0.16528(11) 0.0294(4) Uani 1 1 d . . . . .
H164 H -0.128745 0.341366 0.183841 0.035 Uiso 1 1 calc R U . . .
C165 C 0.01858(18) 0.36593(5) 0.20624(10) 0.0273(4) Uani 1 1 d . . . . .
H165 H 0.026916 0.362071 0.253085 0.033 Uiso 1 1 calc R U . . .
C166 C 0.09964(17) 0.38362(4) 0.17904(9) 0.0228(3) Uani 1 1 d . . . . .
H166 H 0.163091 0.391737 0.207441 0.027 Uiso 1 1 calc R U . . .
C171 C 0.15863(15) 0.41127(4) -0.01289(8) 0.0176(3) Uani 1 1 d . . . . .
C172 C 0.05929(16) 0.42809(4) -0.03365(10) 0.0227(3) Uani 1 1 d . . . . .
H172 H 0.018216 0.437560 -0.001312 0.027 Uiso 1 1 calc R U . . .
C173 C 0.02061(18) 0.43093(5) -0.10169(11) 0.0299(4) Uani 1 1 d . . . . .
H173 H -0.047307 0.442198 -0.115465 0.036 Uiso 1 1 calc R U . . .
C174 C 0.0803(2) 0.41749(5) -0.14946(10) 0.0325(5) Uani 1 1 d . . . . .
H174 H 0.053083 0.419406 -0.195760 0.039 Uiso 1 1 calc R U . . .
C175 C 0.1797(2) 0.40125(5) -0.12939(10) 0.0294(4) Uani 1 1 d . . . . .
H175 H 0.221013 0.392028 -0.161961 0.035 Uiso 1 1 calc R U . . .
C176 C 0.21920(17) 0.39843(4) -0.06156(9) 0.0219(3) Uani 1 1 d . . . . .
H176 H 0.288361 0.387596 -0.048223 0.026 Uiso 1 1 calc R U . . .
C181 C 0.25920(17) 0.34695(4) 0.06261(9) 0.0229(3) Uani 1 1 d . . . . .
H181 H 0.178565 0.345091 0.048868 0.028 Uiso 1 1 calc R U . . .
C182 C 0.30718(15) 0.37531(4) 0.07854(8) 0.0188(3) Uani 1 1 d . . . . .
C183 C 0.42555(16) 0.37784(4) 0.09708(9) 0.0227(3) Uani 1 1 d . . . . .
H183 H 0.459240 0.396941 0.107050 0.027 Uiso 1 1 calc R U . . .
C184 C 0.49528(18) 0.35212(5) 0.10103(10) 0.0282(4) Uani 1 1 d . . . . .
H184 H 0.576374 0.353821 0.113350 0.034 Uiso 1 1 calc R U . . .
C185 C 0.44611(19) 0.32429(5) 0.08704(10) 0.0298(4) Uani 1 1 d . . . . .
H185 H 0.493234 0.306860 0.091339 0.036 Uiso 1 1 calc R U . . .
C186 C 0.32893(19) 0.32167(4) 0.06684(10) 0.0284(4) Uani 1 1 d . . . . .
H186 H 0.296112 0.302564 0.055844 0.034 Uiso 1 1 calc R U . . .
C116 C 0.33596(15) 0.43078(4) 0.20325(8) 0.0186(3) Uani 1 1 d . . . . .
O117 O 0.37847(13) 0.41704(3) 0.24798(7) 0.0266(3) Uani 1 1 d . . . . .
Cl2 Cl 0.07817(3) 0.46051(2) 0.15524(2) 0.01911(7) Uani 1 1 d . . . . .
P211 P 0.56692(4) 0.63160(2) 0.40845(2) 0.01896(8) Uani 1 1 d D . . . .
H3P H 0.5797(19) 0.6605(4) 0.4335(11) 0.023 Uiso 1 1 d D U . . .
N212 N 0.42586(13) 0.61977(4) 0.40642(8) 0.0265(3) Uani 1 1 d . . . . .
N213 N 0.52228(13) 0.64809(4) 0.32683(8) 0.0250(3) Uani 1 1 d . . . . .
N214 N 0.58972(12) 0.61707(3) 0.49433(7) 0.0183(3) Uani 1 1 d . . . . .
C221 C 0.35625(15) 0.62305(5) 0.34420(9) 0.0233(3) Uani 1 1 d . . . . .
C222 C 0.24728(16) 0.61127(5) 0.32434(9) 0.0247(4) Uani 1 1 d . . . . .
H222 H 0.210246 0.598914 0.353883 0.030 Uiso 1 1 calc R U . . .
C223 C 0.19260(17) 0.61787(5) 0.26004(10) 0.0273(4) Uani 1 1 d . . . . .
H223 H 0.116610 0.610603 0.246812 0.033 Uiso 1 1 calc R U . . .
C224 C 0.24760(17) 0.63480(5) 0.21553(9) 0.0276(4) Uani 1 1 d . . . . .
H224 H 0.209272 0.638914 0.172070 0.033 Uiso 1 1 calc R U . . .
C225 C 0.35907(16) 0.64591(5) 0.23402(9) 0.0244(4) Uani 1 1 d . . . . .
H225 H 0.397702 0.657132 0.203179 0.029 Uiso 1 1 calc R U . . .
C226 C 0.41228(15) 0.64020(5) 0.29837(8) 0.0220(3) Uani 1 1 d . . . . .
C231 C 0.39259(16) 0.61035(5) 0.46851(9) 0.0244(4) Uani 1 1 d . . . . .
C232 C 0.48797(15) 0.60856(4) 0.51934(8) 0.0191(3) Uani 1 1 d . . . . .
C233 C 0.47328(16) 0.59757(4) 0.58251(9) 0.0212(3) Uani 1 1 d . . . . .
H233 H 0.537783 0.595481 0.615870 0.025 Uiso 1 1 calc R U . . .
C234 C 0.36265(18) 0.58966(5) 0.59629(10) 0.0277(4) Uani 1 1 d . . . . .
H234 H 0.351797 0.581786 0.639045 0.033 Uiso 1 1 calc R U . . .
C235 C 0.26870(19) 0.59322(6) 0.54807(11) 0.0364(5) Uani 1 1 d . . . . .
H235 H 0.193448 0.588468 0.558782 0.044 Uiso 1 1 calc R U . . .
C236 C 0.28214(17) 0.60365(6) 0.48386(10) 0.0325(5) Uani 1 1 d . . . . .
H236 H 0.216794 0.606128 0.451224 0.039 Uiso 1 1 calc R U . . .
N241 N 0.71454(13) 0.65944(3) 0.33156(7) 0.0191(3) Uani 1 1 d . . . . .
C242 C 0.60418(15) 0.66639(4) 0.30515(8) 0.0210(3) Uani 1 1 d . . . . .
C243 C 0.58072(17) 0.69159(4) 0.26429(9) 0.0250(4) Uani 1 1 d . . . . .
H243 H 0.503593 0.696146 0.246165 0.030 Uiso 1 1 calc R U . . .
C244 C 0.67078(19) 0.70964(4) 0.25076(9) 0.0274(4) Uani 1 1 d . . . . .
H244 H 0.656156 0.726844 0.223227 0.033 Uiso 1 1 calc R U . . .
C245 C 0.78311(18) 0.70270(4) 0.27738(10) 0.0262(4) Uani 1 1 d . . . . .
H245 H 0.846144 0.714915 0.268094 0.031 Uiso 1 1 calc R U . . .
C246 C 0.80137(16) 0.67771(4) 0.31758(9) 0.0218(3) Uani 1 1 d . . . . .
H246 H 0.878174 0.673116 0.336267 0.026 Uiso 1 1 calc R U . . .
N251 N 0.77164(12) 0.63462(3) 0.48460(7) 0.0156(2) Uani 1 1 d . . . . .
C252 C 0.68955(14) 0.62907(4) 0.52666(8) 0.0155(3) Uani 1 1 d . . . . .
C253 C 0.70692(15) 0.63761(4) 0.59444(8) 0.0187(3) Uani 1 1 d . . . . .
H253 H 0.650463 0.633161 0.623510 0.022 Uiso 1 1 calc R U . . .
C254 C 0.80712(15) 0.65252(4) 0.61807(9) 0.0216(3) Uani 1 1 d . . . . .
H254 H 0.820292 0.658379 0.663813 0.026 Uiso 1 1 calc R U . . .
C255 C 0.88896(16) 0.65901(4) 0.57503(10) 0.0242(3) Uani 1 1 d . . . . .
H255 H 0.957814 0.669548 0.590647 0.029 Uiso 1 1 calc R U . . .
C256 C 0.86799(15) 0.64981(4) 0.50914(9) 0.0203(3) Uani 1 1 d . . . . .
H256 H 0.923725 0.654349 0.479677 0.024 Uiso 1 1 calc R U . . .
Ru3 Ru 0.74148(2) 0.61629(2) 0.38229(2) 0.01423(3) Uani 1 1 d D . . . .
P15A P 0.7691(5) 0.56826(9) 0.4279(2) 0.0154(5) Uani 0.576(12) 1 d D U P A 1
C61A C 0.8782(6) 0.54630(17) 0.3892(3) 0.0194(12) Uani 0.576(12) 1 d D U P A 1
C62A C 0.8745(8) 0.5454(2) 0.3194(3) 0.0211(10) Uani 0.576(12) 1 d D U P A 1
H62A H 0.819498 0.557277 0.292329 0.025 Uiso 0.576(12) 1 calc R U P A 1
C63A C 0.9511(8) 0.5273(3) 0.2896(4) 0.0267(11) Uani 0.576(12) 1 d D U P A 1
H63A H 0.947571 0.526663 0.242099 0.032 Uiso 0.576(12) 1 calc R U P A 1
C64A C 1.0321(6) 0.51029(17) 0.3284(3) 0.0329(13) Uani 0.576(12) 1 d D U P A 1
H64A H 1.083607 0.497798 0.307654 0.040 Uiso 0.576(12) 1 calc R U P A 1
C65A C 1.0383(7) 0.51140(16) 0.3977(3) 0.0422(16) Uani 0.576(12) 1 d D U P A 1
H65A H 1.094920 0.499920 0.424530 0.051 Uiso 0.576(12) 1 calc R U P A 1
C66A C 0.9612(6) 0.52943(15) 0.4283(3) 0.0339(13) Uani 0.576(12) 1 d D U P A 1
H66A H 0.965572 0.530158 0.475798 0.041 Uiso 0.576(12) 1 calc R U P A 1
C81A C 0.6470(6) 0.54183(11) 0.4172(5) 0.0194(10) Uani 0.576(12) 1 d D U P A 1
C82A C 0.6634(6) 0.51082(10) 0.4199(3) 0.0280(10) Uani 0.576(12) 1 d D U P A 1
H82A H 0.739498 0.502829 0.423478 0.034 Uiso 0.576(12) 1 calc R U P A 1
C83A C 0.5697(7) 0.49171(11) 0.4174(3) 0.0352(13) Uani 0.576(12) 1 d D U P A 1
H83A H 0.581742 0.470661 0.419156 0.042 Uiso 0.576(12) 1 calc R U P A 1
C84A C 0.4578(6) 0.50309(11) 0.4123(2) 0.0352(12) Uani 0.576(12) 1 d D U P A 1
H84A H 0.393525 0.489849 0.409903 0.042 Uiso 0.576(12) 1 calc R U P A 1
C85A C 0.4401(5) 0.53381(12) 0.4109(3) 0.0316(10) Uani 0.576(12) 1 d D U P A 1
H85A H 0.364021 0.541704 0.408951 0.038 Uiso 0.576(12) 1 calc R U P A 1
C86A C 0.5347(5) 0.55302(12) 0.4122(4) 0.0225(9) Uani 0.576(12) 1 d D U P A 1
H86A H 0.522327 0.574045 0.409680 0.027 Uiso 0.576(12) 1 calc R U P A 1
P15B P 0.7852(7) 0.56852(14) 0.4273(3) 0.0183(9) Uani 0.424(12) 1 d D U P A 2
C61B C 0.9056(8) 0.5484(3) 0.3962(5) 0.0223(16) Uani 0.424(12) 1 d D U P A 2
C62B C 0.8936(14) 0.5418(4) 0.3275(5) 0.032(2) Uani 0.424(12) 1 d D U P A 2
H62B H 0.827538 0.548838 0.299549 0.038 Uiso 0.424(12) 1 calc R U P A 2
C63B C 0.9763(14) 0.5253(4) 0.2995(6) 0.040(3) Uani 0.424(12) 1 d D U P A 2
H63B H 0.966682 0.521227 0.252776 0.048 Uiso 0.424(12) 1 calc R U P A 2
C64B C 1.0720(10) 0.5146(2) 0.3388(5) 0.040(2) Uani 0.424(12) 1 d D U P A 2
H64B H 1.129790 0.503805 0.319299 0.048 Uiso 0.424(12) 1 calc R U P A 2
C65B C 1.0833(9) 0.5197(2) 0.4064(4) 0.0413(19) Uani 0.424(12) 1 d D U P A 2
H65B H 1.148272 0.511841 0.433954 0.050 Uiso 0.424(12) 1 calc R U P A 2
C66B C 1.0010(7) 0.53642(18) 0.4356(4) 0.0299(14) Uani 0.424(12) 1 d D U P A 2
H66B H 1.010134 0.539637 0.482678 0.036 Uiso 0.424(12) 1 calc R U P A 2
C81B C 0.6771(9) 0.5388(2) 0.4221(7) 0.0298(19) Uani 0.424(12) 1 d D U P A 2
C82B C 0.7128(10) 0.50879(16) 0.4297(4) 0.0374(18) Uani 0.424(12) 1 d D U P A 2
H82B H 0.792869 0.504041 0.436857 0.045 Uiso 0.424(12) 1 calc R U P A 2
C83B C 0.6307(12) 0.4861(2) 0.4266(4) 0.055(3) Uani 0.424(12) 1 d D U P A 2
H83B H 0.654482 0.465784 0.431793 0.066 Uiso 0.424(12) 1 calc R U P A 2
C84B C 0.5141(11) 0.4931(3) 0.4161(4) 0.054(3) Uani 0.424(12) 1 d D U P A 2
H84B H 0.458659 0.477392 0.413131 0.065 Uiso 0.424(12) 1 calc R U P A 2
C85B C 0.4767(9) 0.5223(3) 0.4099(4) 0.053(3) Uani 0.424(12) 1 d D U P A 2
H85B H 0.396423 0.526798 0.403411 0.064 Uiso 0.424(12) 1 calc R U P A 2
C86B C 0.5599(8) 0.5454(2) 0.4134(6) 0.035(2) Uani 0.424(12) 1 d D U P A 2
H86B H 0.535283 0.565650 0.409671 0.042 Uiso 0.424(12) 1 calc R U P A 2
C271 C 0.82070(16) 0.56780(4) 0.51801(8) 0.0194(3) Uani 1 1 d D . . . .
C272 C 0.92551(16) 0.58067(4) 0.54465(9) 0.0243(3) Uani 1 1 d D . . . .
H272 H 0.975036 0.589341 0.515571 0.029 Uiso 1 1 calc R U . . .
C273 C 0.95766(17) 0.58084(5) 0.61358(10) 0.0289(4) Uani 1 1 d D . . . .
H273 H 1.029470 0.589439 0.631320 0.035 Uiso 1 1 calc R U . . .
C274 C 0.88523(17) 0.56847(5) 0.65675(9) 0.0261(4) Uani 1 1 d D . . . .
H274 H 0.908038 0.568303 0.703755 0.031 Uiso 1 1 calc R U . . .
C275 C 0.78024(17) 0.55647(4) 0.63086(9) 0.0245(3) Uani 1 1 d D . . . .
H275 H 0.729819 0.548378 0.660161 0.029 Uiso 1 1 calc R U . . .
C276 C 0.74794(17) 0.55618(4) 0.56189(9) 0.0225(3) Uani 1 1 d D . . . .
H276 H 0.675259 0.547952 0.544522 0.027 Uiso 1 1 calc R U . . .
C216 C 0.68343(16) 0.59917(4) 0.30263(9) 0.0222(3) Uani 1 1 d . . . . .
O217 O 0.64019(14) 0.58859(4) 0.25354(7) 0.0360(4) Uani 1 1 d . . . . .
Cl3 Cl 0.95195(4) 0.61750(2) 0.37066(2) 0.02135(8) Uani 1 1 d . . . . .

loop_
_atom_site_aniso_label
_atom_site_aniso_U_11
_atom_site_aniso_U_22
_atom_site_aniso_U_33
_atom_site_aniso_U_23
_atom_site_aniso_U_13
_atom_site_aniso_U_12
Ru1 0.01065(5) 0.01430(5) 0.01432(5) 0.00062(4) 0.00143(4) -0.00179(4)
P11 0.01140(17) 0.01753(17) 0.01385(16) 0.00147(13) 0.00096(12) -0.00113(13)
N12 0.0111(6) 0.0248(7) 0.0150(6) 0.0019(5) 0.0009(4) -0.0025(5)
N13 0.0134(6) 0.0225(6) 0.0159(6) 0.0051(5) 0.0007(4) 0.0003(5)
N14 0.0129(6) 0.0212(6) 0.0141(5) -0.0006(5) 0.0015(4) -0.0028(5)
C21 0.0138(7) 0.0198(7) 0.0147(6) -0.0014(5) 0.0013(5) 0.0028(5)
C22 0.0204(8) 0.0264(8) 0.0141(6) -0.0004(6) 0.0011(5) 0.0042(6)
C23 0.0194(8) 0.0341(9) 0.0170(7) -0.0053(6) -0.0041(6) 0.0062(7)
C24 0.0150(7) 0.0299(9) 0.0218(8) -0.0082(7) -0.0025(6) 0.0015(6)
C25 0.0139(7) 0.0252(8) 0.0206(7) -0.0047(6) 0.0014(5) -0.0003(6)
C26 0.0129(6) 0.0214(7) 0.0160(6) -0.0016(5) 0.0006(5) 0.0015(5)
C31 0.0154(7) 0.0187(7) 0.0172(7) 0.0002(5) 0.0036(5) -0.0018(5)
C32 0.0155(7) 0.0282(8) 0.0214(7) -0.0014(6) 0.0051(6) -0.0025(6)
C33 0.0214(8) 0.0308(9) 0.0246(8) -0.0005(7) 0.0109(6) -0.0058(7)
C34 0.0279(9) 0.0227(8) 0.0197(7) -0.0007(6) 0.0093(6) -0.0043(6)
C35 0.0230(8) 0.0193(7) 0.0158(7) -0.0003(5) 0.0034(6) -0.0025(6)
C36 0.0164(7) 0.0167(6) 0.0150(6) -0.0006(5) 0.0037(5) -0.0015(5)
N41 0.0138(6) 0.0176(6) 0.0175(6) -0.0015(5) 0.0016(4) -0.0022(4)
C42 0.0173(7) 0.0238(8) 0.0231(8) -0.0021(6) 0.0007(6) -0.0065(6)
C43 0.0205(8) 0.0282(9) 0.0264(9) -0.0072(7) -0.0016(6) -0.0073(7)
C44 0.0217(8) 0.0270(8) 0.0203(8) -0.0067(6) -0.0032(6) -0.0007(6)
C45 0.0191(7) 0.0215(7) 0.0170(7) -0.0033(6) 0.0011(5) 0.0005(6)
C46 0.0148(7) 0.0157(6) 0.0161(6) -0.0019(5) -0.0009(5) -0.0003(5)
N51 0.0163(6) 0.0157(6) 0.0187(6) 0.0025(5) 0.0037(5) -0.0015(5)
C52 0.0211(8) 0.0182(7) 0.0255(8) 0.0007(6) 0.0061(6) -0.0042(6)
C53 0.0292(9) 0.0185(7) 0.0292(9) 0.0037(6) 0.0091(7) -0.0057(6)
C54 0.0354(10) 0.0191(8) 0.0241(8) 0.0054(6) 0.0056(7) -0.0007(7)
C55 0.0267(9) 0.0191(7) 0.0193(7) 0.0042(6) 0.0034(6) 0.0016(6)
C56 0.0180(7) 0.0176(7) 0.0162(6) 0.0014(5) 0.0036(5) -0.0004(5)
P15 0.01658(18) 0.01615(17) 0.01495(17) 0.00164(13) 0.00270(13) 0.00094(14)
C61 0.0300(9) 0.0160(7) 0.0152(7) -0.0008(5) 0.0064(6) -0.0049(6)
C62 0.0516(13) 0.0167(7) 0.0230(8) -0.0008(6) 0.0132(8) -0.0012(8)
C63 0.0768(18) 0.0173(8) 0.0270(10) -0.0036(7) 0.0188(11) -0.0153(10)
C64 0.0590(15) 0.0368(11) 0.0229(9) -0.0038(8) 0.0084(9) -0.0313(11)
C65 0.0354(11) 0.0423(12) 0.0220(9) 0.0015(8) 0.0017(7) -0.0218(9)
C66 0.0270(9) 0.0245(8) 0.0211(8) 0.0000(6) 0.0028(6) -0.0100(7)
C71 0.0225(8) 0.0201(7) 0.0195(7) 0.0029(6) 0.0077(6) 0.0043(6)
C72 0.0433(13) 0.0449(13) 0.0248(9) 0.0131(9) 0.0124(8) 0.0239(10)
C73 0.0465(14) 0.0541(15) 0.0330(11) 0.0146(10) 0.0152(10) 0.0323(12)
C74 0.0340(11) 0.0376(11) 0.0316(10) 0.0045(8) 0.0145(8) 0.0158(9)
C75 0.0238(9) 0.0302(9) 0.0219(8) -0.0022(7) 0.0080(6) 0.0013(7)
C76 0.0203(8) 0.0229(8) 0.0192(7) -0.0012(6) 0.0039(6) 0.0013(6)
C81 0.0165(7) 0.0208(7) 0.0169(7) 0.0019(5) 0.0024(5) 0.0039(5)
C82 0.0178(8) 0.0370(10) 0.0219(8) 0.0058(7) 0.0003(6) 0.0011(7)
C83 0.0181(8) 0.0466(12) 0.0218(8) 0.0045(8) -0.0031(6) 0.0002(8)
C84 0.0235(9) 0.0399(11) 0.0182(8) 0.0008(7) 0.0003(6) 0.0068(8)
C85 0.0271(9) 0.0332(10) 0.0177(7) 0.0007(7) 0.0072(6) 0.0019(7)
C86 0.0208(8) 0.0285(9) 0.0171(7) -0.0017(6) 0.0050(6) -0.0007(6)
C16 0.0177(7) 0.0174(7) 0.0162(6) 0.0015(5) 0.0031(5) -0.0020(5)
O17 0.0321(7) 0.0274(7) 0.0165(6) -0.0027(5) 0.0014(5) -0.0038(5)
Cl1 0.01263(16) 0.02167(18) 0.0293(2) -0.00206(15) 0.00534(14) -0.00302(13)
Ru2 0.01165(5) 0.01613(5) 0.01272(5) -0.00017(4) 0.00124(4) 0.00276(4)
P111 0.01236(17) 0.01955(18) 0.01356(16) -0.00190(14) 0.00098(13) 0.00190(14)
N112 0.0138(6) 0.0240(7) 0.0162(6) -0.0041(5) 0.0010(4) 0.0032(5)
N113 0.0165(6) 0.0202(6) 0.0124(5) 0.0000(4) 0.0021(4) 0.0032(5)
N114 0.0151(6) 0.0245(7) 0.0168(6) -0.0044(5) -0.0007(5) 0.0028(5)
C121 0.0133(7) 0.0189(7) 0.0175(7) 0.0012(5) 0.0010(5) -0.0012(5)
C122 0.0140(7) 0.0197(7) 0.0259(8) 0.0054(6) 0.0033(6) 0.0014(5)
C123 0.0142(7) 0.0253(8) 0.0274(8) 0.0088(7) -0.0008(6) -0.0002(6)
C124 0.0175(8) 0.0284(9) 0.0223(8) 0.0067(7) -0.0052(6) -0.0028(6)
C125 0.0190(7) 0.0252(8) 0.0165(7) 0.0016(6) -0.0014(5) -0.0020(6)
C126 0.0137(7) 0.0185(7) 0.0156(6) 0.0016(5) 0.0003(5) -0.0016(5)
C131 0.0148(7) 0.0198(7) 0.0174(7) -0.0021(5) 0.0045(5) 0.0004(5)
C132 0.0184(8) 0.0289(9) 0.0253(8) -0.0031(7) 0.0070(6) 0.0024(6)
C133 0.0235(9) 0.0328(10) 0.0277(9) -0.0059(7) 0.0126(7) 0.0022(7)
C134 0.0307(9) 0.0245(8) 0.0204(8) -0.0028(6) 0.0125(7) 0.0014(7)
C135 0.0247(8) 0.0204(7) 0.0171(7) 0.0001(6) 0.0058(6) 0.0016(6)
C136 0.0175(7) 0.0178(7) 0.0162(6) -0.0004(5) 0.0046(5) 0.0016(5)
N141 0.0172(6) 0.0186(6) 0.0157(6) -0.0022(5) 0.0020(5) 0.0023(5)
C142 0.0182(7) 0.0199(7) 0.0135(6) -0.0006(5) 0.0013(5) 0.0012(5)
C143 0.0252(8) 0.0215(7) 0.0169(7) -0.0019(6) 0.0013(6) -0.0018(6)
C144 0.0346(10) 0.0204(8) 0.0185(7) -0.0036(6) 0.0025(7) -0.0003(7)
C145 0.0298(9) 0.0199(8) 0.0243(8) -0.0042(6) 0.0056(7) 0.0045(7)
C146 0.0206(8) 0.0206(7) 0.0221(8) -0.0005(6) 0.0043(6) 0.0046(6)
N151 0.0147(6) 0.0160(6) 0.0173(6) 0.0003(5) 0.0008(4) 0.0012(4)
C152 0.0152(7) 0.0181(7) 0.0218(7) 0.0022(6) 0.0018(5) 0.0015(5)
C153 0.0183(7) 0.0192(7) 0.0254(8) 0.0063(6) -0.0014(6) 0.0010(6)
C154 0.0193(8) 0.0201(7) 0.0209(7) 0.0062(6) -0.0017(6) -0.0032(6)
C155 0.0197(7) 0.0208(7) 0.0168(7) 0.0034(6) 0.0015(5) -0.0023(6)
C156 0.0151(7) 0.0169(6) 0.0155(6) 0.0007(5) 0.0006(5) -0.0008(5)
P115 0.01539(18) 0.01579(17) 0.01375(16) -0.00013(13) 0.00147(13) 0.00212(13)
C161 0.0198(7) 0.0167(7) 0.0200(7) -0.0001(5) 0.0053(6) 0.0012(5)
C162 0.0249(9) 0.0235(8) 0.0227(8) -0.0041(6) 0.0055(6) -0.0044(6)
C163 0.0288(10) 0.0272(9) 0.0339(10) -0.0091(8) 0.0095(8) -0.0097(7)
C164 0.0326(10) 0.0218(8) 0.0365(11) -0.0016(7) 0.0161(8) -0.0044(7)
C165 0.0314(10) 0.0270(9) 0.0255(9) 0.0059(7) 0.0116(7) 0.0018(7)
C166 0.0229(8) 0.0250(8) 0.0210(8) 0.0030(6) 0.0047(6) 0.0007(6)
C171 0.0200(7) 0.0168(7) 0.0155(6) 0.0007(5) 0.0003(5) -0.0017(5)
C172 0.0196(8) 0.0230(8) 0.0243(8) 0.0032(6) -0.0026(6) 0.0004(6)
C173 0.0258(9) 0.0315(10) 0.0291(9) 0.0098(8) -0.0105(7) -0.0061(7)
C174 0.0422(12) 0.0334(10) 0.0193(8) 0.0065(7) -0.0072(8) -0.0152(9)
C175 0.0452(12) 0.0263(9) 0.0170(8) 0.0002(6) 0.0047(7) -0.0086(8)
C176 0.0292(9) 0.0203(7) 0.0165(7) 0.0006(6) 0.0039(6) 0.0011(6)
C181 0.0289(9) 0.0189(7) 0.0211(8) 0.0015(6) 0.0030(6) 0.0049(6)
C182 0.0229(8) 0.0190(7) 0.0149(6) 0.0015(5) 0.0033(5) 0.0073(6)
C183 0.0219(8) 0.0280(8) 0.0188(7) 0.0028(6) 0.0048(6) 0.0076(6)
C184 0.0262(9) 0.0357(10) 0.0236(8) 0.0057(7) 0.0069(7) 0.0152(8)
C185 0.0393(11) 0.0265(9) 0.0259(9) 0.0081(7) 0.0133(8) 0.0166(8)
C186 0.0415(11) 0.0191(8) 0.0260(9) 0.0034(7) 0.0102(8) 0.0083(7)
C116 0.0188(7) 0.0210(7) 0.0161(7) -0.0003(5) 0.0026(5) 0.0041(6)
O117 0.0336(7) 0.0291(7) 0.0165(6) 0.0044(5) 0.0011(5) 0.0072(6)
Cl2 0.01460(16) 0.02192(17) 0.02147(17) 0.00308(14) 0.00489(13) 0.00424(13)
P211 0.01251(18) 0.0306(2) 0.01365(17) 0.00452(16) 0.00102(13) -0.00121(15)
N212 0.0123(6) 0.0517(11) 0.0154(6) 0.0055(6) 0.0012(5) -0.0047(6)
N213 0.0149(6) 0.0433(9) 0.0165(6) 0.0102(6) 0.0010(5) 0.0006(6)
N214 0.0149(6) 0.0266(7) 0.0134(5) 0.0013(5) 0.0018(4) -0.0042(5)
C221 0.0150(7) 0.0388(10) 0.0157(7) -0.0017(7) 0.0002(5) 0.0032(7)
C222 0.0162(8) 0.0356(10) 0.0216(8) -0.0053(7) -0.0006(6) 0.0019(7)
C223 0.0197(8) 0.0354(10) 0.0249(9) -0.0117(7) -0.0056(6) 0.0053(7)
C224 0.0251(9) 0.0379(10) 0.0178(7) -0.0079(7) -0.0061(6) 0.0107(8)
C225 0.0232(8) 0.0348(10) 0.0148(7) -0.0001(6) 0.0005(6) 0.0098(7)
C226 0.0153(7) 0.0361(9) 0.0145(7) -0.0002(6) 0.0008(5) 0.0063(6)
C231 0.0172(8) 0.0400(10) 0.0162(7) 0.0024(7) 0.0023(6) -0.0055(7)
C232 0.0159(7) 0.0258(8) 0.0159(7) 0.0009(6) 0.0034(5) -0.0043(6)
C233 0.0235(8) 0.0237(8) 0.0172(7) -0.0003(6) 0.0050(6) -0.0048(6)
C234 0.0280(9) 0.0357(10) 0.0211(8) 0.0013(7) 0.0097(7) -0.0088(8)
C235 0.0230(9) 0.0597(15) 0.0280(10) 0.0012(10) 0.0103(8) -0.0129(9)
C236 0.0167(8) 0.0566(14) 0.0251(9) 0.0006(9) 0.0057(7) -0.0091(8)
N241 0.0179(6) 0.0218(6) 0.0183(6) 0.0063(5) 0.0047(5) 0.0021(5)
C242 0.0193(8) 0.0291(8) 0.0150(7) 0.0045(6) 0.0034(5) 0.0047(6)
C243 0.0281(9) 0.0283(9) 0.0187(7) 0.0032(6) 0.0029(6) 0.0091(7)
C244 0.0426(11) 0.0212(8) 0.0191(8) 0.0036(6) 0.0062(7) 0.0075(7)
C245 0.0348(10) 0.0203(8) 0.0251(8) 0.0032(6) 0.0105(7) -0.0003(7)
C246 0.0234(8) 0.0192(7) 0.0241(8) 0.0027(6) 0.0086(6) 0.0004(6)
N251 0.0143(6) 0.0144(5) 0.0180(6) 0.0004(4) 0.0012(4) -0.0006(4)
C252 0.0138(6) 0.0155(6) 0.0168(6) 0.0000(5) -0.0005(5) 0.0000(5)
C253 0.0182(7) 0.0185(7) 0.0193(7) -0.0036(5) 0.0013(5) 0.0017(5)
C254 0.0211(8) 0.0203(7) 0.0226(8) -0.0080(6) -0.0011(6) 0.0006(6)
C255 0.0195(8) 0.0231(8) 0.0291(9) -0.0086(7) -0.0005(6) -0.0041(6)
C256 0.0160(7) 0.0203(7) 0.0246(8) -0.0032(6) 0.0020(6) -0.0036(6)
Ru3 0.01260(5) 0.01631(5) 0.01379(5) 0.00158(4) 0.00151(4) -0.00277(4)
P15A 0.0225(13) 0.0101(7) 0.0146(6) 0.0000(5) 0.0064(6) -0.0003(6)
C61A 0.028(3) 0.0140(19) 0.0162(16) 0.0025(13) 0.0036(17) 0.004(2)
C62A 0.033(3) 0.017(2) 0.0151(17) 0.0013(16) 0.0081(17) 0.0076(16)
C63A 0.042(3) 0.020(2) 0.019(2) 0.0030(17) 0.0104(18) 0.0079(19)
C64A 0.047(3) 0.026(2) 0.029(2) 0.0005(16) 0.018(2) 0.015(2)
C65A 0.056(4) 0.040(3) 0.032(2) 0.010(2) 0.012(2) 0.030(3)
C66A 0.046(3) 0.035(3) 0.0221(18) 0.0053(18) 0.010(2) 0.022(2)
C81A 0.034(3) 0.0124(13) 0.0119(18) -0.0026(11) 0.003(2) -0.0086(14)
C82A 0.047(3) 0.0183(14) 0.0195(18) -0.0009(12) 0.007(2) -0.0063(18)
C83A 0.058(4) 0.0234(18) 0.026(2) -0.0046(14) 0.012(3) -0.020(2)
C84A 0.053(3) 0.032(2) 0.0216(16) -0.0013(15) 0.009(2) -0.027(2)
C85A 0.037(2) 0.033(2) 0.0240(17) 0.0003(17) 0.0023(17) -0.0224(17)
C86A 0.027(2) 0.0207(18) 0.0186(17) 0.0001(16) -0.0014(17) -0.0103(14)
P15B 0.0215(18) 0.0202(11) 0.0140(9) -0.0011(7) 0.0058(8) -0.0080(9)
C61B 0.031(4) 0.015(2) 0.023(3) -0.0050(19) 0.008(3) -0.001(3)
C62B 0.048(6) 0.023(4) 0.025(3) 0.005(3) 0.004(3) 0.004(3)
C63B 0.071(7) 0.026(4) 0.028(4) 0.000(4) 0.024(4) 0.011(5)
C64B 0.056(5) 0.026(3) 0.042(4) 0.009(3) 0.029(4) 0.014(4)
C65B 0.053(5) 0.033(4) 0.041(3) 0.005(3) 0.020(3) 0.019(3)
C66B 0.036(4) 0.026(3) 0.029(3) 0.003(2) 0.011(3) 0.011(2)
C81B 0.039(4) 0.037(3) 0.013(2) 0.001(3) 0.002(3) -0.020(3)
C82B 0.068(5) 0.023(2) 0.023(3) -0.008(2) 0.015(3) -0.022(3)
C83B 0.092(7) 0.046(4) 0.030(3) -0.013(3) 0.025(4) -0.041(4)
C84B 0.070(6) 0.068(5) 0.025(3) -0.007(3) 0.012(5) -0.058(5)
C85B 0.056(5) 0.080(6) 0.023(3) 0.003(4) 0.002(3) -0.046(4)
C86B 0.039(4) 0.046(5) 0.018(2) 0.006(4) -0.001(3) -0.025(3)
C271 0.0267(8) 0.0158(7) 0.0160(7) 0.0001(5) 0.0039(6) 0.0045(6)
C272 0.0201(8) 0.0300(9) 0.0229(8) 0.0064(7) 0.0024(6) 0.0067(7)
C273 0.0205(9) 0.0396(11) 0.0257(9) 0.0054(8) -0.0017(7) 0.0062(7)
C274 0.0284(9) 0.0320(9) 0.0173(7) 0.0022(7) -0.0001(6) 0.0095(7)
C275 0.0316(9) 0.0258(8) 0.0168(7) -0.0006(6) 0.0057(6) 0.0033(7)
C276 0.0297(9) 0.0211(7) 0.0175(7) -0.0010(6) 0.0059(6) -0.0006(6)
C216 0.0224(8) 0.0288(9) 0.0161(7) 0.0010(6) 0.0047(6) -0.0066(6)
O217 0.0402(9) 0.0513(10) 0.0169(6) -0.0083(6) 0.0042(6) -0.0164(7)
Cl3 0.01391(17) 0.01952(17) 0.0314(2) -0.00135(15) 0.00583(14) -0.00114(13)

loop_
_atom_type_symbol
_atom_type_description
_atom_type_scat_dispersion_real
_atom_type_scat_dispersion_imag
_atom_type_scat_source
C C 0.0033 0.0016 'International Tables Vol C Tables 4.2.6.8 and 6.1.1.4'
H H 0.0000 0.0000 'International Tables Vol C Tables 4.2.6.8 and 6.1.1.4'
N N 0.0061 0.0033 'International Tables Vol C Tables 4.2.6.8 and 6.1.1.4'
O O 0.0106 0.0060 'International Tables Vol C Tables 4.2.6.8 and 6.1.1.4'
P P 0.1023 0.0942 'International Tables Vol C Tables 4.2.6.8 and 6.1.1.4'
Cl Cl 0.1484 0.1585 'International Tables Vol C Tables 4.2.6.8 and 6.1.1.4'
Ru Ru -1.2594 0.8363 'International Tables Vol C Tables 4.2.6.8 and 6.1.1.4'

loop_
_geom_angle_atom_site_label_1
_geom_angle_atom_site_label_2
_geom_angle_atom_site_label_3
_geom_angle
C16 Ru1 N51 87.08(6)
C16 Ru1 N41 166.34(6)
N51 Ru1 N41 96.19(5)
C16 Ru1 P11 94.16(5)
N51 Ru1 P11 75.88(4)
N41 Ru1 P11 73.92(4)
C16 Ru1 P15 88.68(5)
N51 Ru1 P15 175.04(4)
N41 Ru1 P15 88.53(4)
P11 Ru1 P15 107.015(16)
C16 Ru1 Cl1 101.87(5)
N51 Ru1 Cl1 91.54(4)
N41 Ru1 Cl1 91.32(4)
P11 Ru1 Cl1 159.127(16)
P15 Ru1 Cl1 86.828(15)
N12 P11 N13 85.87(7)
N12 P11 N14 86.90(7)
N13 P11 N14 171.08(7)
N12 P11 Ru1 141.94(6)
N13 P11 Ru1 94.77(5)
N14 P11 Ru1 94.15(5)
C31 N12 C26 128.10(14)
C31 N12 P11 115.30(11)
C26 N12 P11 116.17(11)
C56 N13 C21 131.87(14)
C56 N13 P11 112.96(11)
C21 N13 P11 115.13(11)
C46 N14 C36 129.21(14)
C46 N14 P11 109.07(11)
C36 N14 P11 113.25(11)
N13 C21 C22 129.35(16)
N13 C21 C26 109.95(14)
C22 C21 C26 120.62(15)
C21 C22 C23 118.81(17)
C24 C23 C22 120.65(16)
C23 C24 C25 120.84(17)
C26 C25 C24 119.13(17)
C25 C26 N12 128.32(16)
C25 C26 C21 119.86(15)
N12 C26 C21 111.80(14)
C32 C31 N12 127.82(15)
C32 C31 C36 119.89(15)
N12 C31 C36 112.25(14)
C31 C32 C33 119.08(17)
C34 C33 C32 120.94(17)
C33 C34 C35 120.37(16)
C36 C35 C34 119.18(16)
C35 C36 N14 128.94(15)
C35 C36 C31 120.20(15)
N14 C36 C31 110.74(14)
C42 N41 C46 118.12(14)
C42 N41 Ru1 124.53(12)
C46 N41 Ru1 117.29(10)
N41 C42 C43 123.36(17)
C42 C43 C44 118.28(16)
C45 C44 C43 119.90(17)
C44 C45 C46 119.04(16)
N41 C46 N14 113.02(14)
N41 C46 C45 121.24(15)
N14 C46 C45 125.55(15)
C52 N51 C56 118.38(15)
C52 N51 Ru1 123.61(12)
C56 N51 Ru1 117.51(11)
N51 C52 C53 122.76(18)
C52 C53 C54 118.93(17)
C55 C54 C53 119.69(17)
C54 C55 C56 118.98(17)
N13 C56 N51 113.43(14)
N13 C56 C55 125.15(16)
N51 C56 C55 121.24(15)
C81 P15 C61 102.34(8)
C81 P15 C71 103.16(8)
C61 P15 C71 101.26(8)
C81 P15 Ru1 115.39(6)
C61 P15 Ru1 117.91(6)
C71 P15 Ru1 114.62(6)
C66 C61 C62 118.70(18)
C66 C61 P15 119.92(13)
C62 C61 P15 121.25(16)
C61 C62 C63 120.0(2)
C64 C63 C62 120.2(2)
C65 C64 C63 120.4(2)
C64 C65 C66 119.9(2)
C61 C66 C65 120.9(2)
C76 C71 C72 118.11(17)
C76 C71 P15 119.68(13)
C72 C71 P15 122.14(14)
C71 C72 C73 120.46(19)
C74 C73 C72 120.7(2)
C75 C74 C73 119.30(19)
C74 C75 C76 120.30(18)
C71 C76 C75 121.12(17)
C82 C81 C86 118.69(16)
C82 C81 P15 120.20(13)
C86 C81 P15 121.02(13)
C83 C82 C81 120.01(18)
C84 C83 C82 120.92(19)
C85 C84 C83 119.23(18)
C84 C85 C86 120.22(18)
C85 C86 C81 120.92(17)
O17 C16 Ru1 175.85(15)
C116 Ru2 N141 89.01(7)
C116 Ru2 N151 166.21(6)
N141 Ru2 N151 93.98(5)
C116 Ru2 P111 94.56(5)
N141 Ru2 P111 76.49(4)
N151 Ru2 P111 73.14(4)
C116 Ru2 P115 89.76(6)
N141 Ru2 P115 177.06(4)
N151 Ru2 P115 87.85(4)
P111 Ru2 P115 106.263(16)
C116 Ru2 Cl2 99.55(5)
N141 Ru2 Cl2 90.39(4)
N151 Ru2 Cl2 93.89(4)
P111 Ru2 Cl2 160.569(16)
P115 Ru2 Cl2 87.185(15)
N112 P111 N114 86.59(7)
N112 P111 N113 87.25(7)
N114 P111 N113 170.74(7)
N112 P111 Ru2 140.14(6)
N114 P111 Ru2 94.49(5)
N113 P111 Ru2 94.67(5)
C131 N112 C121 128.12(14)
C131 N112 P111 114.78(11)
C121 N112 P111 115.72(11)
C156 N113 C136 130.13(14)
C156 N113 P111 107.65(11)
C136 N113 P111 112.85(11)
C142 N114 C126 132.14(14)
C142 N114 P111 112.46(11)
C126 N114 P111 115.03(11)
C122 C121 C126 119.49(15)
C122 C121 N112 128.50(16)
C126 C121 N112 111.99(14)
C121 C122 C123 119.32(17)
C124 C123 C122 121.09(16)
C123 C124 C125 120.48(16)
C126 C125 C124 118.70(17)
N114 C126 C125 128.93(16)
N114 C126 C121 110.14(14)
C125 C126 C121 120.81(15)
C132 C131 N112 127.90(16)
C132 C131 C136 119.46(15)
N112 C131 C136 112.60(14)
C131 C132 C133 119.40(18)
C134 C133 C132 121.15(17)
C133 C134 C135 120.33(17)
C136 C135 C134 119.18(17)
C135 C136 N113 128.96(16)
C135 C136 C131 120.28(15)
N113 C136 C131 110.63(14)
C146 N141 C142 118.63(15)
C146 N141 Ru2 123.35(12)
C142 N141 Ru2 117.91(11)
N141 C142 N114 113.06(14)
N141 C142 C143 121.15(15)
N114 C142 C143 125.54(16)
C144 C143 C142 118.91(17)
C143 C144 C145 119.81(17)
C146 C145 C144 118.72(17)
N141 C146 C145 122.77(17)
C152 N151 C156 118.71(14)
C152 N151 Ru2 123.49(11)
C156 N151 Ru2 117.77(10)
N151 C152 C153 122.75(16)
C152 C153 C154 118.73(16)
C155 C154 C153 119.88(16)
C154 C155 C156 119.08(16)
N151 C156 N113 112.86(14)
N151 C156 C155 120.67(15)
N113 C156 C155 126.31(15)
C171 P115 C182 102.93(8)
C171 P115 C161 102.58(8)
C182 P115 C161 97.71(8)
C171 P115 Ru2 115.33(5)
C182 P115 Ru2 119.45(6)
C161 P115 Ru2 116.03(6)
C166 C161 C162 118.89(16)
C166 C161 P115 117.85(14)
C162 C161 P115 122.66(13)
C163 C162 C161 120.18(18)
C164 C163 C162 120.33(19)
C163 C164 C165 119.65(18)
C164 C165 C166 120.37(19)
C165 C166 C161 120.54(18)
C176 C171 C172 118.67(16)
C176 C171 P115 120.94(13)
C172 C171 P115 120.33(13)
C173 C172 C171 120.06(19)
C174 C173 C172 120.62(19)
C175 C174 C173 119.67(18)
C174 C175 C176 120.0(2)
C175 C176 C171 120.89(18)
C186 C181 C182 120.34(19)
C183 C182 C181 119.31(16)
C183 C182 P115 121.70(14)
C181 C182 P115 118.98(14)
C182 C183 C184 119.83(19)
C185 C184 C183 120.08(19)
C186 C185 C184 120.42(18)
C185 C186 C181 120.0(2)
O117 C116 Ru2 175.63(16)
N212 P211 N213 86.13(7)
N212 P211 N214 86.87(7)
N213 P211 N214 170.86(7)
N212 P211 Ru3 141.44(7)
N213 P211 Ru3 94.70(5)
N214 P211 Ru3 94.43(5)
C231 N212 C221 128.51(15)
C231 N212 P211 115.51(12)
C221 N212 P211 115.76(12)
C242 N213 C226 131.83(15)
C242 N213 P211 113.23(12)
C226 N213 P211 114.94(12)
C252 N214 C232 130.15(14)
C252 N214 P211 109.14(11)
C232 N214 P211 113.65(11)
C222 C221 C226 119.61(16)
C222 C221 N212 128.58(18)
C226 C221 N212 111.79(16)
C221 C222 C223 119.04(19)
C224 C223 C222 121.03(18)
C223 C224 C225 120.51(17)
C226 C225 C224 118.70(18)
N213 C226 C225 128.79(18)
N213 C226 C221 110.11(15)
C225 C226 C221 121.04(17)
C236 C231 N212 128.11(17)
C236 C231 C232 119.60(17)
N212 C231 C232 112.28(15)
C233 C232 N214 128.84(16)
C233 C232 C231 120.45(16)
N214 C232 C231 110.58(14)
C232 C233 C234 119.13(17)
C235 C234 C233 120.32(18)
C234 C235 C236 121.32(18)
C231 C236 C235 118.94(19)
C246 N241 C242 118.25(15)
C246 N241 Ru3 123.95(12)
C242 N241 Ru3 117.26(12)
N213 C242 N241 113.57(15)
N213 C242 C243 124.94(17)
N241 C242 C243 121.29(17)
C244 C243 C242 119.11(18)
C243 C244 C245 119.91(17)
C246 C245 C244 118.64(18)
N241 C246 C245 122.80(18)
C256 N251 C252 118.31(14)
C256 N251 Ru3 124.10(11)
C252 N251 Ru3 117.53(10)
N251 C252 N214 113.09(14)
N251 C252 C253 121.13(15)
N214 C252 C253 125.57(15)
C254 C253 C252 118.96(16)
C253 C254 C255 120.04(16)
C256 C255 C254 118.54(16)
N251 C256 C255 122.96(16)
C216 Ru3 N241 86.71(7)
C216 Ru3 N251 166.83(7)
N241 Ru3 N251 96.08(5)
C216 Ru3 P211 94.60(6)
N241 Ru3 P211 76.03(4)
N251 Ru3 P211 73.72(4)
C216 Ru3 P15A 88.79(14)
N241 Ru3 P15A 175.29(13)
N251 Ru3 P15A 88.62(12)
P211 Ru3 P15A 105.76(15)
C216 Ru3 P15B 89.91(18)
N241 Ru3 P15B 173.2(2)
N251 Ru3 P15B 88.54(17)
P211 Ru3 P15B 110.2(2)
C216 Ru3 Cl3 101.13(6)
N241 Ru3 Cl3 91.48(4)
N251 Ru3 Cl3 91.68(4)
P211 Ru3 Cl3 159.342(17)
P15A Ru3 Cl3 88.01(15)
P15B Ru3 Cl3 83.4(2)
C271 P15A C81A 105.4(4)
C271 P15A C61A 104.3(3)
C81A P15A C61A 99.8(4)
C271 P15A Ru3 114.2(2)
C81A P15A Ru3 118.3(3)
C61A P15A Ru3 113.0(3)
C66A C61A C62A 119.2(5)
C66A C61A P15A 121.0(5)
C62A C61A P15A 119.7(5)
C63A C62A C61A 120.2(6)
C64A C63A C62A 120.5(6)
C63A C64A C65A 119.9(6)
C64A C65A C66A 120.0(5)
C61A C66A C65A 120.1(5)
C86A C81A C82A 118.7(4)
C86A C81A P15A 119.0(4)
C82A C81A P15A 122.1(4)
C83A C82A C81A 120.5(5)
C82A C83A C84A 120.4(4)
C85A C84A C83A 119.9(4)
C84A C85A C86A 119.6(5)
C81A C86A C85A 120.9(4)
C271 P15B C81B 96.8(6)
C271 P15B C61B 103.9(5)
C81B P15B C61B 99.9(6)
C271 P15B Ru3 114.5(3)
C81B P15B Ru3 121.4(5)
C61B P15B Ru3 117.0(5)
C66B C61B C62B 117.3(8)
C66B C61B P15B 125.8(7)
C62B C61B P15B 116.5(7)
C63B C62B C61B 121.2(9)
C64B C63B C62B 120.5(9)
C65B C64B C63B 119.4(8)
C64B C65B C66B 121.0(8)
C61B C66B C65B 120.5(7)
C86B C81B C82B 119.3(7)
C86B C81B P15B 121.0(7)
C82B C81B P15B 119.6(6)
C83B C82B C81B 119.8(8)
C84B C83B C82B 119.9(8)
C85B C84B C83B 121.5(7)
C84B C85B C86B 118.7(7)
C81B C86B C85B 120.7(8)
C276 C271 C272 118.67(16)
C276 C271 P15B 123.9(3)
C272 C271 P15B 117.4(3)
C276 C271 P15A 118.4(2)
C272 C271 P15A 122.8(2)
C273 C272 C271 120.25(18)
C272 C273 C274 120.40(19)
C275 C274 C273 119.60(18)
C274 C275 C276 120.15(18)
C275 C276 C271 120.89(18)
O217 C216 Ru3 175.84(18)

loop_
_geom_bond_atom_site_label_1
_geom_bond_atom_site_label_2
_geom_bond_distance
Ru1 C16 1.8357(17)
Ru1 N51 2.1801(14)
Ru1 N41 2.2032(14)
Ru1 P11 2.2609(4)
Ru1 P15 2.3438(4)
Ru1 Cl1 2.4840(4)
P11 N12 1.7205(14)
P11 N13 1.8226(14)
P11 N14 1.8333(14)
N12 C31 1.413(2)
N12 C26 1.414(2)
N13 C56 1.366(2)
N13 C21 1.387(2)
N14 C46 1.375(2)
N14 C36 1.396(2)
C21 C22 1.389(2)
C21 C26 1.415(2)
C22 C23 1.398(3)
C23 C24 1.383(3)
C24 C25 1.399(2)
C25 C26 1.387(2)
C31 C32 1.389(2)
C31 C36 1.416(2)
C32 C33 1.394(3)
C33 C34 1.387(3)
C34 C35 1.395(3)
C35 C36 1.388(2)
N41 C42 1.348(2)
N41 C46 1.370(2)
C42 C43 1.379(3)
C43 C44 1.395(3)
C44 C45 1.376(2)
C45 C46 1.404(2)
N51 C52 1.351(2)
N51 C56 1.367(2)
C52 C53 1.376(3)
C53 C54 1.388(3)
C54 C55 1.379(3)
C55 C56 1.402(2)
P15 C81 1.8322(17)
P15 C61 1.8365(18)
P15 C71 1.8396(17)
C61 C66 1.388(3)
C61 C62 1.398(3)
C62 C63 1.398(3)
C63 C64 1.376(4)
C64 C65 1.374(3)
C65 C66 1.392(3)
C71 C76 1.388(2)
C71 C72 1.392(3)
C72 C73 1.396(3)
C73 C74 1.379(3)
C74 C75 1.376(3)
C75 C76 1.394(3)
C81 C82 1.395(3)
C81 C86 1.396(2)
C82 C83 1.392(3)
C83 C84 1.392(3)
C84 C85 1.381(3)
C85 C86 1.392(3)
C16 O17 1.152(2)
Ru2 C116 1.8369(17)
Ru2 N141 2.1711(14)
Ru2 N151 2.1926(14)
Ru2 P111 2.2509(4)
Ru2 P115 2.3359(4)
Ru2 Cl2 2.4749(4)
P111 N112 1.7178(14)
P111 N114 1.8193(15)
P111 N113 1.8362(14)
N112 C131 1.414(2)
N112 C121 1.419(2)
N113 C156 1.376(2)
N113 C136 1.392(2)
N114 C142 1.368(2)
N114 C126 1.384(2)
C121 C122 1.383(2)
C121 C126 1.417(2)
C122 C123 1.397(3)
C123 C124 1.380(3)
C124 C125 1.398(3)
C125 C126 1.390(2)
C131 C132 1.390(2)
C131 C136 1.420(2)
C132 C133 1.392(3)
C133 C134 1.379(3)
C134 C135 1.399(3)
C135 C136 1.389(2)
N141 C146 1.349(2)
N141 C142 1.367(2)
C142 C143 1.399(2)
C143 C144 1.383(3)
C144 C145 1.387(3)
C145 C146 1.377(3)
N151 C152 1.353(2)
N151 C156 1.372(2)
C152 C153 1.375(2)
C153 C154 1.391(3)
C154 C155 1.382(2)
C155 C156 1.404(2)
P115 C171 1.8267(17)
P115 C182 1.8318(17)
P115 C161 1.8467(17)
C161 C166 1.394(2)
C161 C162 1.400(3)
C162 C163 1.400(3)
C163 C164 1.383(3)
C164 C165 1.390(3)
C165 C166 1.391(3)
C171 C176 1.394(2)
C171 C172 1.400(2)
C172 C173 1.393(3)
C173 C174 1.385(3)
C174 C175 1.385(3)
C175 C176 1.391(3)
C181 C186 1.387(3)
C181 C182 1.405(3)
C182 C183 1.388(3)
C183 C184 1.403(3)
C184 C185 1.383(3)
C185 C186 1.381(3)
C116 O117 1.150(2)
P211 N212 1.7203(16)
P211 N213 1.8159(15)
P211 N214 1.8324(14)
P211 Ru3 2.2631(5)
N212 C231 1.413(2)
N212 C221 1.414(2)
N213 C242 1.365(2)
N213 C226 1.384(2)
N214 C252 1.371(2)
N214 C232 1.392(2)
C221 C222 1.387(3)
C221 C226 1.414(3)
C222 C223 1.402(3)
C223 C224 1.384(3)
C224 C225 1.397(3)
C225 C226 1.389(2)
C231 C236 1.389(3)
C231 C232 1.419(2)
C232 C233 1.389(2)
C233 C234 1.394(3)
C234 C235 1.381(3)
C235 C236 1.397(3)
N241 C246 1.353(2)
N241 C242 1.366(2)
N241 Ru3 2.1845(14)
C242 C243 1.400(3)
C243 C244 1.374(3)
C244 C245 1.388(3)
C245 C246 1.379(3)
N251 C256 1.353(2)
N251 C252 1.370(2)
N251 Ru3 2.2010(14)
C252 C253 1.405(2)
C253 C254 1.378(2)
C254 C255 1.390(3)
C255 C256 1.379(3)
Ru3 C216 1.8289(18)
Ru3 P15A 2.339(4)
Ru3 P15B 2.349(6)
Ru3 Cl3 2.4882(4)
P15A C271 1.839(5)
P15A C81A 1.840(6)
P15A C61A 1.847(6)
C61A C66A 1.393(6)
C61A C62A 1.396(7)
C62A C63A 1.392(7)
C63A C64A 1.379(7)
C64A C65A 1.387(7)
C65A C66A 1.399(6)
C81A C86A 1.392(6)
C81A C82A 1.398(6)
C82A C83A 1.381(6)
C83A C84A 1.390(7)
C84A C85A 1.386(6)
C85A C86A 1.393(6)
P15B C271 1.819(7)
P15B C81B 1.824(9)
P15B C61B 1.835(9)
C61B C66B 1.391(9)
C61B C62B 1.403(10)
C62B C63B 1.382(10)
C63B C64B 1.372(9)
C64B C65B 1.367(9)
C65B C66B 1.396(8)
C81B C86B 1.386(9)
C81B C82B 1.405(9)
C82B C83B 1.389(8)
C83B C84B 1.384(9)
C84B C85B 1.374(10)
C85B C86B 1.410(9)
C271 C276 1.392(2)
C271 C272 1.396(3)
C272 C273 1.391(3)
C273 C274 1.393(3)
C274 C275 1.378(3)
C275 C276 1.392(2)
C216 O217 1.154(2)

loop_
_geom_torsion_atom_site_label_1
_geom_torsion_atom_site_label_2
_geom_torsion_atom_site_label_3
_geom_torsion_atom_site_label_4
_geom_torsion
N13 P11 N12 C31 163.20(13)
N14 P11 N12 C31 -11.56(13)
Ru1 P11 N12 C31 -104.33(13)
N13 P11 N12 C26 -9.90(13)
N14 P11 N12 C26 175.34(13)
Ru1 P11 N12 C26 82.57(14)
N12 P11 N13 C56 -169.64(13)
Ru1 P11 N13 C56 48.53(12)
N12 P11 N13 C21 8.15(13)
Ru1 P11 N13 C21 -133.69(11)
N12 P11 N14 C46 161.92(12)
Ru1 P11 N14 C46 -56.20(11)
N12 P11 N14 C36 10.69(12)
Ru1 P11 N14 C36 152.57(11)
C56 N13 C21 C22 -10.4(3)
P11 N13 C21 C22 172.31(15)
C56 N13 C21 C26 172.85(17)
P11 N13 C21 C26 -4.42(18)
N13 C21 C22 C23 -177.55(17)
C26 C21 C22 C23 -1.1(3)
C21 C22 C23 C24 2.0(3)
C22 C23 C24 C25 -0.2(3)
C23 C24 C25 C26 -2.4(3)
C24 C25 C26 N12 -178.48(17)
C24 C25 C26 C21 3.2(2)
C31 N12 C26 C25 19.3(3)
P11 N12 C26 C25 -168.64(15)
C31 N12 C26 C21 -162.31(16)
P11 N12 C26 C21 9.76(18)
N13 C21 C26 C25 175.58(15)
C22 C21 C26 C25 -1.5(2)
N13 C21 C26 N12 -2.98(19)
C22 C21 C26 N12 179.96(15)
C26 N12 C31 C32 4.4(3)
P11 N12 C31 C32 -167.73(15)
C26 N12 C31 C36 -177.75(16)
P11 N12 C31 C36 10.12(19)
N12 C31 C32 C33 -177.85(17)
C36 C31 C32 C33 4.4(3)
C31 C32 C33 C34 0.5(3)
C32 C33 C34 C35 -3.1(3)
C33 C34 C35 C36 0.7(3)
C34 C35 C36 N14 179.98(16)
C34 C35 C36 C31 4.3(3)
C46 N14 C36 C35 32.7(3)
P11 N14 C36 C35 176.74(15)
C46 N14 C36 C31 -151.27(16)
P11 N14 C36 C31 -7.22(17)
C32 C31 C36 C35 -6.9(3)
N12 C31 C36 C35 175.06(15)
C32 C31 C36 N14 176.67(16)
N12 C31 C36 N14 -1.4(2)
C46 N41 C42 C43 -2.1(3)
Ru1 N41 C42 C43 175.11(15)
N41 C42 C43 C44 0.3(3)
C42 C43 C44 C45 0.7(3)
C43 C44 C45 C46 0.1(3)
C42 N41 C46 N14 -172.34(15)
Ru1 N41 C46 N14 10.26(18)
C42 N41 C46 C45 2.9(2)
Ru1 N41 C46 C45 -174.50(12)
C36 N14 C46 N41 177.64(15)
P11 N14 C46 N41 32.45(17)
C36 N14 C46 C45 2.6(3)
P11 N14 C46 C45 -142.55(15)
C44 C45 C46 N41 -1.9(3)
C44 C45 C46 N14 172.67(17)
C56 N51 C52 C53 1.6(3)
Ru1 N51 C52 C53 -170.00(14)
N51 C52 C53 C54 -0.4(3)
C52 C53 C54 C55 -0.7(3)
C53 C54 C55 C56 0.6(3)
C21 N13 C56 N51 157.14(17)
P11 N13 C56 N51 -25.55(18)
C21 N13 C56 C55 -27.7(3)
P11 N13 C56 C55 149.62(15)
C52 N51 C56 N13 173.72(15)
Ru1 N51 C56 N13 -14.18(18)
C52 N51 C56 C55 -1.7(2)
Ru1 N51 C56 C55 170.44(13)
C54 C55 C56 N13 -174.24(17)
C54 C55 C56 N51 0.6(3)
C81 P15 C61 C66 -110.38(15)
C71 P15 C61 C66 143.29(15)
Ru1 P15 C61 C66 17.41(16)
C81 P15 C61 C62 65.48(16)
C71 P15 C61 C62 -40.85(16)
Ru1 P15 C61 C62 -166.73(13)
C66 C61 C62 C63 -0.6(3)
P15 C61 C62 C63 -176.48(15)
C61 C62 C63 C64 -0.1(3)
C62 C63 C64 C65 1.0(3)
C63 C64 C65 C66 -1.3(3)
C62 C61 C66 C65 0.3(3)
P15 C61 C66 C65 176.25(15)
C64 C65 C66 C61 0.7(3)
C81 P15 C71 C76 167.09(15)
C61 P15 C71 C76 -87.23(16)
Ru1 P15 C71 C76 40.82(17)
C81 P15 C71 C72 -16.0(2)
C61 P15 C71 C72 89.7(2)
Ru1 P15 C71 C72 -142.31(18)
C76 C71 C72 C73 0.1(4)
P15 C71 C72 C73 -176.9(2)
C71 C72 C73 C74 -1.6(4)
C72 C73 C74 C75 2.2(4)
C73 C74 C75 C76 -1.2(4)
C72 C71 C76 C75 0.9(3)
P15 C71 C76 C75 177.94(15)
C74 C75 C76 C71 -0.4(3)
C61 P15 C81 C82 -167.01(15)
C71 P15 C81 C82 -62.16(17)
Ru1 P15 C81 C82 63.62(16)
C61 P15 C81 C86 16.53(17)
C71 P15 C81 C86 121.39(15)
Ru1 P15 C81 C86 -112.83(14)
C86 C81 C82 C83 -0.6(3)
P15 C81 C82 C83 -177.18(16)
C81 C82 C83 C84 0.5(3)
C82 C83 C84 C85 -0.1(3)
C83 C84 C85 C86 -0.1(3)
C84 C85 C86 C81 0.0(3)
C82 C81 C86 C85 0.4(3)
P15 C81 C86 C85 176.93(15)
N114 P111 N112 C131 -160.92(13)
N113 P111 N112 C131 12.16(13)
Ru2 P111 N112 C131 106.15(13)
N114 P111 N112 C121 6.79(13)
N113 P111 N112 C121 179.88(13)
Ru2 P111 N112 C121 -86.13(14)
N112 P111 N113 C156 -162.80(12)
Ru2 P111 N113 C156 57.10(11)
N112 P111 N113 C136 -12.58(12)
Ru2 P111 N113 C136 -152.67(11)
N112 P111 N114 C142 169.52(13)
Ru2 P111 N114 C142 -50.43(12)
N112 P111 N114 C126 -4.30(13)
Ru2 P111 N114 C126 135.75(12)
C131 N112 C121 C122 -24.1(3)
P111 N112 C121 C122 170.11(14)
C131 N112 C121 C126 157.84(16)
P111 N112 C121 C126 -7.94(19)
C126 C121 C122 C123 -3.9(2)
N112 C121 C122 C123 178.20(16)
C121 C122 C123 C124 2.4(3)
C122 C123 C124 C125 0.7(3)
C123 C124 C125 C126 -2.1(3)
C142 N114 C126 C125 12.4(3)
P111 N114 C126 C125 -175.27(15)
C142 N114 C126 C121 -171.50(18)
P111 N114 C126 C121 0.79(18)
C124 C125 C126 N114 176.30(17)
C124 C125 C126 C121 0.6(3)
C122 C121 C126 N114 -174.02(15)
N112 C121 C126 N114 4.2(2)
C122 C121 C126 C125 2.4(2)
N112 C121 C126 C125 -179.33(15)
C121 N112 C131 C132 2.2(3)
P111 N112 C131 C132 168.13(16)
C121 N112 C131 C136 -175.31(16)
P111 N112 C131 C136 -9.41(19)
N112 C131 C132 C133 178.93(18)
C136 C131 C132 C133 -3.7(3)
C131 C132 C133 C134 0.0(3)
C132 C133 C134 C135 2.1(3)
C133 C134 C135 C136 -0.5(3)
C134 C135 C136 N113 -178.63(17)
C134 C135 C136 C131 -3.2(3)
C156 N113 C136 C135 -32.7(3)
P111 N113 C136 C135 -174.46(15)
C156 N113 C136 C131 151.53(17)
P111 N113 C136 C131 9.77(17)
C132 C131 C136 C135 5.3(3)
N112 C131 C136 C135 -176.91(16)
C132 C131 C136 N113 -178.49(16)
N112 C131 C136 N113 -0.7(2)
C146 N141 C142 N114 -174.63(15)
Ru2 N141 C142 N114 9.15(19)
C146 N141 C142 C143 -0.1(2)
Ru2 N141 C142 C143 -176.34(13)
C126 N114 C142 N141 -157.60(17)
P111 N114 C142 N141 29.96(18)
C126 N114 C142 C143 28.2(3)
P111 N114 C142 C143 -144.27(15)
N141 C142 C143 C144 -0.1(3)
N114 C142 C143 C144 173.67(17)
C142 C143 C144 C145 1.0(3)
C143 C144 C145 C146 -1.6(3)
C142 N141 C146 C145 -0.5(3)
Ru2 N141 C146 C145 175.49(14)
C144 C145 C146 N141 1.4(3)
C156 N151 C152 C153 3.4(2)
Ru2 N151 C152 C153 -174.62(13)
N151 C152 C153 C154 0.3(3)
C152 C153 C154 C155 -2.9(3)
C153 C154 C155 C156 1.8(3)
C152 N151 C156 N113 171.30(14)
Ru2 N151 C156 N113 -10.54(18)
C152 N151 C156 C155 -4.6(2)
Ru2 N151 C156 C155 173.61(12)
C136 N113 C156 N151 -175.76(16)
P111 N113 C156 N151 -32.52(16)
C136 N113 C156 C155 -0.2(3)
P111 N113 C156 C155 143.05(15)
C154 C155 C156 N151 2.0(2)
C154 C155 C156 N113 -173.24(16)
C171 P115 C161 C166 -179.68(14)
C182 P115 C161 C166 75.16(15)
Ru2 P115 C161 C166 -53.03(15)
C171 P115 C161 C162 9.29(17)
C182 P115 C161 C162 -95.88(16)
Ru2 P115 C161 C162 135.93(14)
C166 C161 C162 C163 -1.2(3)
P115 C161 C162 C163 169.79(15)
C161 C162 C163 C164 -0.2(3)
C162 C163 C164 C165 1.5(3)
C163 C164 C165 C166 -1.5(3)
C164 C165 C166 C161 0.2(3)
C162 C161 C166 C165 1.2(3)
P115 C161 C166 C165 -170.20(15)
C182 P115 C171 C176 -20.91(16)
C161 P115 C171 C176 -122.00(15)
Ru2 P115 C171 C176 110.91(14)
C182 P115 C171 C172 162.09(14)
C161 P115 C171 C172 61.00(15)
Ru2 P115 C171 C172 -66.09(15)
C176 C171 C172 C173 2.0(3)
P115 C171 C172 C173 179.09(14)
C171 C172 C173 C174 -0.6(3)
C172 C173 C174 C175 -0.5(3)
C173 C174 C175 C176 0.1(3)
C174 C175 C176 C171 1.3(3)
C172 C171 C176 C175 -2.4(3)
P115 C171 C176 C175 -179.41(14)
C186 C181 C182 C183 1.5(3)
C186 C181 C182 P115 -177.13(14)
C171 P115 C182 C183 114.57(15)
C161 P115 C182 C183 -140.56(15)
Ru2 P115 C182 C183 -14.76(16)
C171 P115 C182 C181 -66.87(15)
C161 P115 C182 C181 38.00(15)
Ru2 P115 C182 C181 163.80(12)
C181 C182 C183 C184 -1.3(3)
P115 C182 C183 C184 177.23(14)
C182 C183 C184 C185 -0.5(3)
C183 C184 C185 C186 2.3(3)
C184 C185 C186 C181 -2.1(3)
C182 C181 C186 C185 0.2(3)
N213 P211 N212 C231 -164.44(17)
N214 P211 N212 C231 9.68(16)
Ru3 P211 N212 C231 102.86(16)
N213 P211 N212 C221 10.61(16)
N214 P211 N212 C221 -175.27(16)
Ru3 P211 N212 C221 -82.08(18)
N212 P211 N213 C242 170.02(16)
Ru3 P211 N213 C242 -48.64(14)
N212 P211 N213 C226 -9.36(15)
Ru3 P211 N213 C226 131.97(14)
N212 P211 N214 C252 -162.94(13)
Ru3 P211 N214 C252 55.68(11)
N212 P211 N214 C232 -9.16(14)
Ru3 P211 N214 C232 -150.53(12)
C231 N212 C221 C222 -17.4(4)
P211 N212 C221 C222 168.34(17)
C231 N212 C221 C226 164.4(2)
P211 N212 C221 C226 -9.9(2)
C226 C221 C222 C223 -3.0(3)
N212 C221 C222 C223 178.9(2)
C221 C222 C223 C224 2.7(3)
C222 C223 C224 C225 -0.4(3)
C223 C224 C225 C226 -1.5(3)
C242 N213 C226 C225 9.5(4)
P211 N213 C226 C225 -171.26(17)
C242 N213 C226 C221 -173.5(2)
P211 N213 C226 C221 5.8(2)
C224 C225 C226 N213 177.91(19)
C224 C225 C226 C221 1.2(3)
C222 C221 C226 N213 -176.17(18)
N212 C221 C226 N213 2.2(2)
C222 C221 C226 C225 1.1(3)
N212 C221 C226 C225 179.52(18)
C221 N212 C231 C236 -3.9(4)
P211 N212 C231 C236 170.4(2)
C221 N212 C231 C232 177.4(2)
P211 N212 C231 C232 -8.3(2)
C252 N214 C232 C233 -31.0(3)
P211 N214 C232 C233 -177.94(16)
C252 N214 C232 C231 153.28(18)
P211 N214 C232 C231 6.4(2)
C236 C231 C232 C233 5.9(3)
N212 C231 C232 C233 -175.25(18)
C236 C231 C232 N214 -178.0(2)
N212 C231 C232 N214 0.8(2)
N214 C232 C233 C234 -178.32(19)
C231 C232 C233 C234 -3.0(3)
C232 C233 C234 C235 -1.1(3)
C233 C234 C235 C236 2.5(4)
N212 C231 C236 C235 176.8(2)
C232 C231 C236 C235 -4.5(4)
C234 C235 C236 C231 0.4(4)
C226 N213 C242 N241 -154.6(2)
P211 N213 C242 N241 26.2(2)
C226 N213 C242 C243 30.5(3)
P211 N213 C242 C243 -148.75(16)
C246 N241 C242 N213 -174.71(17)
Ru3 N241 C242 N213 13.4(2)
C246 N241 C242 C243 0.4(3)
Ru3 N241 C242 C243 -171.50(14)
N213 C242 C243 C244 174.41(18)
N241 C242 C243 C244 -0.1(3)
C242 C243 C244 C245 0.2(3)
C243 C244 C245 C246 -0.5(3)
C242 N241 C246 C245 -0.8(3)
Ru3 N241 C246 C245 170.56(14)
C244 C245 C246 N241 0.8(3)
C256 N251 C252 N214 172.01(15)
Ru3 N251 C252 N214 -10.77(18)
C256 N251 C252 C253 -3.0(2)
Ru3 N251 C252 C253 174.19(12)
C232 N214 C252 N251 -179.84(17)
P211 N214 C252 N251 -31.80(17)
C232 N214 C252 C253 -5.1(3)
P211 N214 C252 C253 142.97(14)
N251 C252 C253 C254 1.8(2)
N214 C252 C253 C254 -172.60(16)
C252 C253 C254 C255 0.2(3)
C253 C254 C255 C256 -0.9(3)
C252 N251 C256 C255 2.3(3)
Ru3 N251 C256 C255 -174.69(14)
C254 C255 C256 N251 -0.4(3)
C271 P15A C61A C66A 11.6(7)
C81A P15A C61A C66A -97.2(7)
Ru3 P15A C61A C66A 136.2(6)
C271 P15A C61A C62A -171.3(8)
C81A P15A C61A C62A 79.9(9)
Ru3 P15A C61A C62A -46.7(9)
C66A C61A C62A C63A 1.7(15)
P15A C61A C62A C63A -175.5(9)
C61A C62A C63A C64A -0.7(18)
C62A C63A C64A C65A -0.7(15)
C63A C64A C65A C66A 1.0(11)
C62A C61A C66A C65A -1.3(11)
P15A C61A C66A C65A 175.8(5)
C64A C65A C66A C61A 0.0(10)
C271 P15A C81A C86A 99.7(7)
C61A P15A C81A C86A -152.4(7)
Ru3 P15A C81A C86A -29.4(8)
C271 P15A C81A C82A -74.6(7)
C61A P15A C81A C82A 33.4(8)
Ru3 P15A C81A C82A 156.3(6)
C86A C81A C82A C83A 0.2(11)
P15A C81A C82A C83A 174.5(5)
C81A C82A C83A C84A -0.2(9)
C82A C83A C84A C85A -1.0(8)
C83A C84A C85A C86A 2.1(9)
C82A C81A C86A C85A 0.9(12)
P15A C81A C86A C85A -173.5(7)
C84A C85A C86A C81A -2.1(11)
C271 P15B C61B C66B -1.3(11)
C81B P15B C61B C66B -101.0(10)
Ru3 P15B C61B C66B 125.9(9)
C271 P15B C61B C62B 171.5(11)
C81B P15B C61B C62B 71.9(13)
Ru3 P15B C61B C62B -61.2(13)
C66B C61B C62B C63B -3(2)
P15B C61B C62B C63B -176.4(15)
C61B C62B C63B C64B 1(3)
C62B C63B C64B C65B 2(2)
C63B C64B C65B C66B -2.1(16)
C62B C61B C66B C65B 2.8(16)
P15B C61B C66B C65B 175.6(8)
C64B C65B C66B C61B -0.4(13)
C271 P15B C81B C86B 101.7(11)
C61B P15B C81B C86B -152.9(11)
Ru3 P15B C81B C86B -22.6(14)
C271 P15B C81B C82B -75.7(11)
C61B P15B C81B C82B 29.8(12)
Ru3 P15B C81B C82B 160.1(8)
C86B C81B C82B C83B 1.7(16)
P15B C81B C82B C83B 179.1(8)
C81B C82B C83B C84B 0.0(13)
C82B C83B C84B C85B -1.4(13)
C83B C84B C85B C86B 1.0(14)
C82B C81B C86B C85B -2.1(17)
P15B C81B C86B C85B -179.4(9)
C84B C85B C86B C81B 0.7(15)
C81B P15B C271 C276 -21.4(5)
C61B P15B C271 C276 -123.5(5)
Ru3 P15B C271 C276 107.8(3)
C81B P15B C271 C272 160.9(4)
C61B P15B C271 C272 58.8(5)
Ru3 P15B C271 C272 -69.9(4)
C81A P15A C271 C276 -17.3(3)
C61A P15A C271 C276 -121.9(3)
Ru3 P15A C271 C276 114.2(3)
C81A P15A C271 C272 167.8(3)
C61A P15A C271 C272 63.2(4)
Ru3 P15A C271 C272 -60.7(4)
C276 C271 C272 C273 2.2(3)
P15B C271 C272 C273 180.0(3)
P15A C271 C272 C273 177.1(2)
C271 C272 C273 C274 -0.7(3)
C272 C273 C274 C275 -1.1(3)
C273 C274 C275 C276 1.3(3)
C274 C275 C276 C271 0.3(3)
C272 C271 C276 C275 -2.0(3)
P15B C271 C276 C275 -179.7(3)
P15A C271 C276 C275 -177.1(2)
